data_7121144
loop_
_publ_author_name
'Yu, Ling'
'Wu, Zhongbin'
'Xie, Guohua'
'Zhong, Cheng'
'Zhu, Zece'
'Ma, Dongge'
'Yang, Chuluo'

_publ_section_title
;
 An efficient exciton harvest route for high-performance OLEDs based on
 aggregation-induced delayed fluorescence.
;
_journal_issue 11
_journal_name_full 'Chemical communications (Cambridge, England)'
_journal_page_first 1379
_journal_page_last 1382
_journal_paper_doi 10.1039/c7cc09925h
_journal_volume 54
_journal_year 2018
_chemical_formula_sum 'C44 H27 F N4 O2'
_chemical_formula_weight 662.69
_space_group_crystal_system monoclinic
_space_group_IT_number 9
_space_group_name_Hall 'C -2yc'
_space_group_name_H-M_alt 'C 1 c 1'
_symmetry_space_group_name_Hall 'C -2yc'
_symmetry_space_group_name_H-M 'C 1 c 1'
_atom_sites_solution_hydrogens geom
_audit_creation_method SHELXL-2014/7
_audit_update_record
;
2017-06-10 deposited with the CCDC.
2018-01-15 downloaded from the CCDC.
;
_cell_angle_alpha 90
_cell_angle_beta 112.283(2)
_cell_angle_gamma 90
_cell_formula_units_Z 8
_cell_length_a 24.0426(19)
_cell_length_b 14.5938(12)
_cell_length_c 20.3274(16)
_cell_measurement_reflns_used 9367
_cell_measurement_temperature 293(2)
_cell_measurement_theta_max 28.3
_cell_measurement_theta_min 2.24
_cell_volume 6599.7(9)
_computing_structure_refinement 'SHELXL-2014/7 (Sheldrick, 2014)'
_diffrn_ambient_temperature 293(2)
_diffrn_measured_fraction_theta_full 0.999
_diffrn_measured_fraction_theta_max 0.988
_diffrn_measurement_device_type 'CCD area detector'
_diffrn_measurement_method 'phi and omega scans'
_diffrn_radiation_type MoK\a
_diffrn_radiation_wavelength 0.71073
_diffrn_reflns_av_R_equivalents 0.0213
_diffrn_reflns_av_unetI/netI 0.0290
_diffrn_reflns_Laue_measured_fraction_full 0.999
_diffrn_reflns_Laue_measured_fraction_max 0.988
_diffrn_reflns_limit_h_max 32
_diffrn_reflns_limit_h_min -32
_diffrn_reflns_limit_k_max 19
_diffrn_reflns_limit_k_min -19
_diffrn_reflns_limit_l_max 27
_diffrn_reflns_limit_l_min -27
_diffrn_reflns_number 30856
_diffrn_reflns_point_group_measured_fraction_full 0.999
_diffrn_reflns_point_group_measured_fraction_max 0.988
_diffrn_reflns_theta_full 25.242
_diffrn_reflns_theta_max 28.639
_diffrn_reflns_theta_min 1.790
_exptl_absorpt_coefficient_mu 0.087
_exptl_crystal_density_diffrn 1.334
_exptl_crystal_description block
_exptl_crystal_F_000 2752
_refine_diff_density_max 0.704
_refine_diff_density_min -0.589
_refine_diff_density_rms 0.073
_refine_ls_abs_structure_details
;
 Refined as an inversion twin.
;
_refine_ls_abs_structure_Flack 3(3)
_refine_ls_extinction_method none
_refine_ls_goodness_of_fit_ref 1.059
_refine_ls_hydrogen_treatment constr
_refine_ls_matrix_type full
_refine_ls_number_parameters 822
_refine_ls_number_reflns 14327
_refine_ls_number_restraints 38
_refine_ls_restrained_S_all 1.062
_refine_ls_R_factor_all 0.1197
_refine_ls_R_factor_gt 0.0796
_refine_ls_shift/su_max 0.184
_refine_ls_shift/su_mean 0.044
_refine_ls_structure_factor_coef Fsqd
_refine_ls_weighting_details 'w=1/[\s^2^(Fo^2^)+(0.1366P)^2^+7.9693P] where P=(Fo^2^+2Fc^2^)/3'
_refine_ls_weighting_scheme calc
_refine_ls_wR_factor_gt 0.2260
_refine_ls_wR_factor_ref 0.2716
_reflns_Friedel_coverage 0.999
_reflns_Friedel_fraction_full 0.999
_reflns_Friedel_fraction_max 0.988
_reflns_number_gt 9192
_reflns_number_total 14327
_reflns_threshold_expression 'I > 2\s(I)'
_cod_data_source_file c7cc09925h2.cif
_cod_data_source_block YL16111B
_cod_depositor_comments 'Adding full bibliography for 7121144--7121145.cif.'
_cod_database_code 7121144
_shelx_shelxl_version_number 2014/7
_shelx_space_group_comment
;
The symmetry employed for this shelxl refinement is uniquely defined
by the following loop, which should always be used as a source of
symmetry information in preference to the above space-group names.
They are only intended as comments.
;

loop_
_space_group_symop_operation_xyz
'x, y, z'
'x, -y, z+1/2'
'x+1/2, y+1/2, z'
'x+1/2, -y+1/2, z+1/2'

loop_
_atom_site_label
_atom_site_type_symbol
_atom_site_fract_x
_atom_site_fract_y
_atom_site_fract_z
_atom_site_U_iso_or_equiv
_atom_site_adp_type
_atom_site_occupancy
_atom_site_site_symmetry_order
_atom_site_calc_flag
_atom_site_refinement_flags_posn
_atom_site_refinement_flags_adp
_atom_site_refinement_flags_occupancy
_atom_site_disorder_assembly
_atom_site_disorder_group
F1 F 0.1105(3) -0.2288(5) 0.0196(4) 0.1263(16) Uani 1 1 d . U . . .
O1 O 0.3615(3) 0.5879(4) 0.4462(3) 0.0771(8) Uani 1 1 d . . . . .
O2 O 0.5697(3) -0.0230(5) 0.6413(4) 0.090(3) Uani 1 1 d . . . . .
N1 N 0.2493(3) -0.0723(4) 0.2201(3) 0.0459(15) Uani 1 1 d . . . . .
N2 N 0.1784(3) 0.0856(5) 0.1733(4) 0.0563(18) Uani 1 1 d . . . . .
N3 N 0.3154(3) 0.4294(5) 0.3674(4) 0.0562(19) Uani 1 1 d . . . . .
N4 N 0.4775(3) -0.0106(4) 0.5055(4) 0.057(2) Uani 1 1 d . . . . .
C1 C 0.2509(3) 0.1788(5) 0.2625(4) 0.0462(18) Uani 1 1 d . . . . .
C2 C 0.2136(3) 0.2331(6) 0.2847(4) 0.055(2) Uani 1 1 d . . . . .
H2 H 0.1747 0.2139 0.2765 0.066 Uiso 1 1 calc R U . . .
C3 C 0.2343(4) 0.3151(6) 0.3187(5) 0.057(2) Uani 1 1 d . . . . .
H3 H 0.2098 0.3501 0.3349 0.069 Uiso 1 1 calc R U . . .
C4 C 0.2917(4) 0.3457(5) 0.3287(4) 0.0503(19) Uani 1 1 d . . . . .
C5 C 0.3276(4) 0.2939(6) 0.3043(4) 0.053(2) Uani 1 1 d . . . . .
H5 H 0.3655 0.3152 0.3093 0.064 Uiso 1 1 calc R U . . .
C6 C 0.3078(3) 0.2115(5) 0.2728(4) 0.0496(18) Uani 1 1 d . . . . .
H6 H 0.3330 0.1762 0.2578 0.060 Uiso 1 1 calc R U . . .
C7 C 0.2892(4) 0.5138(5) 0.3398(4) 0.0472(18) Uani 1 1 d . . . . .
C8 C 0.2432(4) 0.5267(6) 0.2752(4) 0.057(2) Uani 1 1 d . . . . .
H8 H 0.2275 0.4760 0.2464 0.068 Uiso 1 1 calc R U . . .
C9 C 0.2190(4) 0.6127(7) 0.2512(5) 0.0651(9) Uani 1 1 d . . . . .
H9 H 0.1865 0.6187 0.2082 0.078 Uiso 1 1 calc R U . . .
C10 C 0.2445(5) 0.6907(7) 0.2928(5) 0.0713(10) Uani 1 1 d . . . . .
H10 H 0.2314 0.7495 0.2767 0.086 Uiso 1 1 calc R U . . .
C11 C 0.2892(5) 0.6763(6) 0.3577(5) 0.0673(9) Uani 1 1 d . . . . .
H11 H 0.3038 0.7262 0.3877 0.081 Uiso 1 1 calc R U . . .
C12 C 0.3132(4) 0.5926(6) 0.3804(4) 0.052(2) Uani 1 1 d . . . . .
C13 C 0.3762(4) 0.5036(6) 0.4761(5) 0.055(2) Uani 1 1 d . . . . .
C14 C 0.4145(4) 0.4994(7) 0.5464(5) 0.0693(10) Uani 1 1 d . . . . .
H14 H 0.4282 0.5533 0.5717 0.083 Uiso 1 1 calc R U . . .
C15 C 0.4325(5) 0.4178(8) 0.5791(5) 0.0779(11) Uani 1 1 d . . . . .
H15 H 0.4585 0.4160 0.6266 0.093 Uiso 1 1 calc R U . . .
C16 C 0.4126(5) 0.3377(6) 0.5423(5) 0.070(3) Uani 1 1 d . . . . .
H16 H 0.4264 0.2817 0.5642 0.084 Uiso 1 1 calc R U . . .
C17 C 0.3725(5) 0.3406(7) 0.4739(5) 0.067(3) Uani 1 1 d . . . . .
H17 H 0.3566 0.2862 0.4505 0.080 Uiso 1 1 calc R U . . .
C18 C 0.3548(3) 0.4225(5) 0.4384(4) 0.0467(18) Uani 1 1 d . . . . .
C19 C 0.3206(3) 0.0058(5) 0.3191(4) 0.0389(15) Uani 1 1 d . . . . .
C20 C 0.3219(3) 0.0422(6) 0.3823(4) 0.052(2) Uani 1 1 d . . . . .
H20 H 0.2876 0.0701 0.3837 0.063 Uiso 1 1 calc R U . . .
C21 C 0.3729(4) 0.0379(6) 0.4433(4) 0.052(2) Uani 1 1 d . . . . .
H21 H 0.3728 0.0630 0.4853 0.062 Uiso 1 1 calc R U . . .
C22 C 0.4247(3) -0.0035(5) 0.4426(4) 0.0464(18) Uani 1 1 d . . . . .
C23 C 0.4247(4) -0.0388(6) 0.3800(4) 0.055(2) Uani 1 1 d . . . . .
H23 H 0.4595 -0.0648 0.3785 0.066 Uiso 1 1 calc R U . . .
C24 C 0.3727(4) -0.0357(6) 0.3190(4) 0.052(2) Uani 1 1 d . . . . .
H24 H 0.3727 -0.0618 0.2772 0.062 Uiso 1 1 calc R U . . .
C25 C 0.5115(3) 0.0670(6) 0.5373(4) 0.0484(19) Uani 1 1 d . . . . .
C26 C 0.5022(4) 0.1509(6) 0.5041(5) 0.063(2) Uani 1 1 d . . . . .
H26 H 0.4705 0.1581 0.4604 0.076 Uiso 1 1 calc R U . . .
C27 C 0.5389(4) 0.2242(8) 0.5344(6) 0.077(3) Uani 1 1 d . . . . .
H27 H 0.5336 0.2805 0.5113 0.093 Uiso 1 1 calc R U . . .
C28 C 0.5870(4) 0.2102(7) 0.6049(5) 0.0730(12) Uani 1 1 d . . . . .
H28 H 0.6125 0.2585 0.6269 0.088 Uiso 1 1 calc R U . . .
C29 C 0.5946(4) 0.1278(7) 0.6378(5) 0.0714(11) Uani 1 1 d . . . . .
H29 H 0.6239 0.1199 0.6830 0.086 Uiso 1 1 calc R U . . .
C30 C 0.5593(4) 0.0583(6) 0.6044(4) 0.057(2) Uani 1 1 d . . . . .
C31 C 0.5374(4) -0.0990(6) 0.6100(5) 0.059(2) Uani 1 1 d . . . . .
C32 C 0.5522(5) -0.1772(8) 0.6455(6) 0.0755(11) Uani 1 1 d . . . . .
H32 H 0.5840 -0.1781 0.6895 0.091 Uiso 1 1 calc R U . . .
C33 C 0.5236(5) -0.2521(7) 0.6203(5) 0.0792(13) Uani 1 1 d . . . . .
H33 H 0.5325 -0.3048 0.6481 0.095 Uiso 1 1 calc R U . . .
C34 C 0.4780(5) -0.2553(7) 0.5496(6) 0.076(3) Uani 1 1 d . . . . .
H34 H 0.4608 -0.3106 0.5291 0.091 Uiso 1 1 calc R U . . .
C35 C 0.4609(4) -0.1743(6) 0.5138(5) 0.064(2) Uani 1 1 d . . . . .
H35 H 0.4288 -0.1732 0.4700 0.077 Uiso 1 1 calc R U . . .
C36 C 0.4909(3) -0.0942(6) 0.5423(5) 0.053(2) Uani 1 1 d . . . . .
C37 C 0.2299(3) 0.0879(5) 0.2282(3) 0.0424(17) Uani 1 1 d . . . . .
C38 C 0.2647(3) 0.0076(5) 0.2536(3) 0.0431(17) Uani 1 1 d . . . . .
C39 C 0.1950(3) -0.0709(6) 0.1595(4) 0.0484(7) Uani 1 1 d . . . . .
C40 C 0.1621(4) 0.0021(6) 0.1372(4) 0.0551(8) Uani 1 1 d . . . . .
C41 C 0.1065(5) -0.0007(7) 0.0763(5) 0.0805(13) Uani 1 1 d . . . . .
H41 H 0.0819 0.0507 0.0631 0.097 Uiso 1 1 calc R U . . .
C42 C 0.0907(5) -0.0784(8) 0.0389(5) 0.0903(14) Uani 1 1 d . . . . .
H42 H 0.0548 -0.0812 -0.0006 0.108 Uiso 1 1 calc R U . . .
C43 C 0.1242(4) -0.1476(6) 0.0571(4) 0.0712(12) Uani 1 1 d . U . . .
C44 C 0.1784(4) -0.1534(7) 0.1198(4) 0.0615(9) Uani 1 1 d . . . . .
H44 H 0.2008 -0.2069 0.1332 0.074 Uiso 1 1 calc R U . . .
O3 O -0.0274(3) 0.4778(6) 0.2169(4) 0.091(2) Uani 1 1 d . . . . .
O4 O 0.1820(3) 1.0895(4) 0.4125(3) 0.0771(8) Uani 1 1 d . . . . .
N5 N 0.2937(3) 0.4282(5) 0.6396(3) 0.0507(16) Uani 1 1 d . . . . .
N6 N 0.3651(3) 0.5867(5) 0.6830(4) 0.0566(18) Uani 1 1 d . . . . .
N7 N 0.0667(3) 0.4897(5) 0.3507(4) 0.066(2) Uani 1 1 d . . . . .
N8 N 0.2277(3) 0.9290(5) 0.4909(4) 0.060(2) Uani 1 1 d . . . . .
C45 C 0.2223(3) 0.5048(5) 0.5391(4) 0.0466(18) Uani 1 1 d . . . . .
C46 C 0.1711(3) 0.4629(6) 0.5397(4) 0.052(2) Uani 1 1 d . . . . .
H46 H 0.1714 0.4363 0.5814 0.063 Uiso 1 1 calc R U . . .
C47 C 0.1190(3) 0.4601(6) 0.4782(5) 0.059(2) Uani 1 1 d . . . . .
H47 H 0.0842 0.4332 0.4792 0.070 Uiso 1 1 calc R U . . .
C48 C 0.1193(3) 0.4975(5) 0.4162(4) 0.051(2) Uani 1 1 d . . . . .
C49 C 0.1699(4) 0.5388(6) 0.4135(4) 0.054(2) Uani 1 1 d . . . . .
H49 H 0.1700 0.5627 0.3711 0.065 Uiso 1 1 calc R U . . .
C50 C 0.2211(4) 0.5440(6) 0.4760(4) 0.0471(18) Uani 1 1 d . . . . .
H50 H 0.2551 0.5740 0.4756 0.057 Uiso 1 1 calc R U . . .
C51 C 0.0522(3) 0.4058(6) 0.3161(4) 0.0476(19) Uani 1 1 d . . . . .
C52 C 0.0822(4) 0.3255(6) 0.3450(5) 0.060(2) Uani 1 1 d . . . . .
H52 H 0.1120 0.3269 0.3904 0.072 Uiso 1 1 calc R U . . .
C53 C 0.0691(5) 0.2426(7) 0.3081(6) 0.076(3) Uani 1 1 d . . . . .
H53 H 0.0928 0.1914 0.3273 0.091 Uiso 1 1 calc R U . . .
C54 C 0.0241(4) 0.2359(7) 0.2473(5) 0.0792(13) Uani 1 1 d . . . . .
H54 H 0.0125 0.1790 0.2258 0.095 Uiso 1 1 calc R U . . .
C55 C -0.0078(5) 0.3186(7) 0.2132(6) 0.0755(11) Uani 1 1 d . . . . .
H55 H -0.0371 0.3161 0.1675 0.091 Uiso 1 1 calc R U . . .
C56 C 0.0062(4) 0.4021(7) 0.2502(5) 0.060(2) Uani 1 1 d . . . . .
C57 C -0.0142(4) 0.5597(6) 0.2535(5) 0.060(2) Uani 1 1 d . . . . .
C58 C -0.0507(4) 0.6367(7) 0.2242(5) 0.0714(11) Uani 1 1 d . . . . .
H58 H -0.0830 0.6307 0.1810 0.086 Uiso 1 1 calc R U . . .
C59 C -0.0396(4) 0.7199(7) 0.2578(5) 0.0730(12) Uani 1 1 d . . . . .
H59 H -0.0622 0.7711 0.2363 0.088 Uiso 1 1 calc R U . . .
C60 C 0.0022(5) 0.7255(7) 0.3190(6) 0.077(3) Uani 1 1 d . . . . .
H60 H 0.0091 0.7818 0.3421 0.093 Uiso 1 1 calc R U . . .
C61 C 0.0387(4) 0.6505(7) 0.3537(5) 0.068(3) Uani 1 1 d . . . . .
H61 H 0.0678 0.6576 0.3992 0.081 Uiso 1 1 calc R U . . .
C62 C 0.0314(4) 0.5670(6) 0.3203(5) 0.053(2) Uani 1 1 d . . . . .
C63 C 0.2922(3) 0.6792(5) 0.5955(4) 0.0486(19) Uani 1 1 d . . . . .
C64 C 0.2350(4) 0.7116(6) 0.5873(4) 0.054(2) Uani 1 1 d . . . . .
H64 H 0.2105 0.6772 0.6039 0.064 Uiso 1 1 calc R U . . .
C65 C 0.2151(4) 0.7960(6) 0.5539(4) 0.055(2) Uani 1 1 d . . . . .
H65 H 0.1772 0.8178 0.5485 0.066 Uiso 1 1 calc R U . . .
C66 C 0.2511(4) 0.8466(6) 0.5292(4) 0.052(2) Uani 1 1 d . . . . .
C67 C 0.3087(4) 0.8157(5) 0.5392(5) 0.058(2) Uani 1 1 d . . . . .
H67 H 0.3333 0.8503 0.5229 0.070 Uiso 1 1 calc R U . . .
C68 C 0.3285(4) 0.7340(6) 0.5730(4) 0.058(2) Uani 1 1 d . . . . .
H68 H 0.3674 0.7149 0.5811 0.069 Uiso 1 1 calc R U . . .
C69 C 0.1879(4) 0.9245(6) 0.4181(4) 0.052(2) Uani 1 1 d . . . . .
C70 C 0.1691(5) 0.8408(6) 0.3832(5) 0.067(3) Uani 1 1 d . . . . .
H70 H 0.1816 0.7858 0.4075 0.080 Uiso 1 1 calc R U . . .
C71 C 0.1305(5) 0.8408(8) 0.3103(6) 0.089(4) Uani 1 1 d . . . . .
H71 H 0.1197 0.7854 0.2862 0.107 Uiso 1 1 calc R U . . .
C72 C 0.1090(5) 0.9213(8) 0.2748(5) 0.0779(11) Uani 1 1 d . . . . .
H72 H 0.0823 0.9205 0.2277 0.093 Uiso 1 1 calc R U . . .
C73 C 0.1275(4) 1.0031(7) 0.3099(5) 0.0693(10) Uani 1 1 d . . . . .
H73 H 0.1143 1.0582 0.2861 0.083 Uiso 1 1 calc R U . . .
C74 C 0.1655(4) 1.0028(6) 0.3801(5) 0.053(2) Uani 1 1 d . . . . .
C75 C 0.2301(4) 1.0934(6) 0.4762(4) 0.055(2) Uani 1 1 d . . . . .
C76 C 0.2511(5) 1.1809(6) 0.4995(5) 0.0673(9) Uani 1 1 d . . . . .
H76 H 0.2340 1.2328 0.4731 0.081 Uiso 1 1 calc R U . . .
C77 C 0.3002(5) 1.1864(7) 0.5659(5) 0.0713(10) Uani 1 1 d . . . . .
H77 H 0.3183 1.2430 0.5813 0.086 Uiso 1 1 calc R U . . .
C78 C 0.3210(4) 1.1137(7) 0.6064(5) 0.0651(9) Uani 1 1 d . . . . .
H78 H 0.3508 1.1207 0.6515 0.078 Uiso 1 1 calc R U . . .
C79 C 0.2988(4) 1.0262(6) 0.5825(5) 0.057(2) Uani 1 1 d . . . . .
H79 H 0.3151 0.9751 0.6105 0.069 Uiso 1 1 calc R U . . .
C80 C 0.2519(3) 1.0159(6) 0.5163(4) 0.0496(19) Uani 1 1 d . . . . .
C81 C 0.2775(3) 0.5062(5) 0.6047(4) 0.0439(17) Uani 1 1 d . . . . .
C82 C 0.3133(3) 0.5892(6) 0.6288(4) 0.050(2) Uani 1 1 d . . . . .
C83 C 0.3832(4) 0.5069(6) 0.7170(4) 0.0551(8) Uani 1 1 d . . . . .
C84 C 0.3438(3) 0.4236(6) 0.6973(4) 0.0484(7) Uani 1 1 d . . . . .
C85 C 0.3610(4) 0.3417(7) 0.7359(4) 0.0615(9) Uani 1 1 d . . . . .
H85 H 0.3368 0.2900 0.7218 0.074 Uiso 1 1 calc R U . . .
C88 C 0.4374(5) 0.5017(7) 0.7774(5) 0.0805(13) Uani 1 1 d . . . . .
H88 H 0.4635 0.5513 0.7920 0.097 Uiso 1 1 calc R U . . .
C86 C 0.4115(4) 0.3383(7) 0.7920(5) 0.0712(12) Uani 1 1 d . U . . .
H86 H 0.4227 0.2842 0.8179 0.085 Uiso 0.575(9) 1 calc R U P A 1
F2 F 0.5020(5) 0.4176(8) 0.8724(5) 0.1263(16) Uani 0.575(9) 1 d . U P A 1
C87 C 0.4499(5) 0.4186(8) 0.8140(5) 0.0903(14) Uani 1 1 d . U . . .
H87 H 0.4848 0.4144 0.8546 0.108 Uiso 0.425(9) 1 calc R U P A 2
F3 F 0.4263(8) 0.2573(13) 0.8320(8) 0.1263(16) Uani 0.425(9) 1 d . U P A 2

loop_
_atom_site_aniso_label
_atom_site_aniso_U_11
_atom_site_aniso_U_22
_atom_site_aniso_U_33
_atom_site_aniso_U_23
_atom_site_aniso_U_13
_atom_site_aniso_U_12
F1 0.118(3) 0.130(4) 0.091(3) -0.043(3) -0.005(2) -0.008(3)
O1 0.0934(18) 0.0454(13) 0.0631(14) -0.001(3) -0.0035(13) -0.006(3)
O2 0.082(5) 0.080(4) 0.057(4) 0.008(3) -0.032(3) -0.011(4)
N1 0.045(3) 0.056(4) 0.033(3) -0.007(3) 0.011(3) -0.015(3)
N2 0.048(3) 0.054(4) 0.050(4) 0.008(3) -0.001(3) -0.006(3)
N3 0.061(4) 0.041(4) 0.051(4) 0.005(3) 0.004(3) -0.012(3)
N4 0.044(3) 0.049(4) 0.054(4) 0.007(3) -0.008(3) -0.006(3)
C1 0.050(4) 0.043(4) 0.041(4) 0.012(3) 0.012(3) -0.004(3)
C2 0.043(4) 0.053(5) 0.067(5) 0.008(4) 0.019(4) 0.002(4)
C3 0.051(4) 0.060(5) 0.059(5) 0.006(4) 0.020(4) 0.001(4)
C4 0.059(5) 0.041(4) 0.044(4) 0.006(3) 0.012(3) -0.005(4)
C5 0.043(4) 0.049(5) 0.063(5) 0.004(4) 0.014(4) -0.007(3)
C6 0.047(4) 0.049(5) 0.051(4) 0.004(3) 0.016(3) 0.001(3)
C7 0.059(4) 0.041(4) 0.044(4) 0.000(3) 0.023(3) -0.008(3)
C8 0.055(5) 0.063(5) 0.046(4) 0.006(4) 0.012(4) 0.004(4)
C9 0.064(2) 0.078(2) 0.0498(17) 0.000(4) 0.0180(15) 0.003(4)
C10 0.094(3) 0.060(2) 0.064(2) -0.007(4) 0.036(2) -0.010(5)
C11 0.094(3) 0.0488(19) 0.061(2) 0.001(4) 0.0316(19) 0.002(4)
C12 0.065(5) 0.044(5) 0.045(4) 0.008(3) 0.021(4) -0.006(4)
C13 0.056(4) 0.052(5) 0.052(5) 0.009(3) 0.013(4) 0.002(4)
C14 0.076(2) 0.064(2) 0.0535(18) 0.007(4) 0.0083(17) -0.001(4)
C15 0.085(3) 0.081(3) 0.052(2) 0.001(4) 0.0078(18) -0.002(5)
C16 0.091(7) 0.053(5) 0.055(5) 0.018(4) 0.017(4) 0.000(4)
C17 0.074(6) 0.052(5) 0.064(5) 0.007(4) 0.016(5) 0.002(5)
C18 0.047(4) 0.041(4) 0.048(4) 0.004(3) 0.015(3) -0.001(3)
C19 0.039(3) 0.041(4) 0.033(3) 0.002(3) 0.011(3) -0.005(3)
C20 0.041(4) 0.065(5) 0.047(4) -0.003(4) 0.012(3) 0.006(3)
C21 0.064(5) 0.055(5) 0.035(4) -0.004(3) 0.017(3) 0.002(4)
C22 0.041(3) 0.042(4) 0.045(4) 0.004(3) 0.002(3) -0.007(3)
C23 0.050(4) 0.065(5) 0.045(4) 0.005(4) 0.012(3) 0.006(4)
C24 0.049(4) 0.061(5) 0.041(4) -0.002(3) 0.012(3) 0.009(4)
C25 0.043(4) 0.053(5) 0.041(4) -0.006(3) 0.007(3) -0.010(3)
C26 0.050(4) 0.064(6) 0.068(5) -0.010(4) 0.013(4) -0.002(4)
C27 0.068(5) 0.069(6) 0.091(7) -0.009(5) 0.025(5) -0.018(5)
C28 0.057(2) 0.075(3) 0.081(3) -0.015(4) 0.0202(19) -0.001(4)
C29 0.0478(17) 0.097(3) 0.055(2) 0.007(4) 0.0044(15) -0.007(4)
C30 0.046(4) 0.074(6) 0.039(4) -0.010(4) 0.002(3) -0.005(4)
C31 0.050(4) 0.069(6) 0.051(5) 0.008(4) 0.011(4) 0.009(4)
C32 0.062(2) 0.090(3) 0.060(2) -0.001(4) 0.0075(17) -0.008(5)
C33 0.083(3) 0.070(3) 0.077(3) 0.000(4) 0.021(2) 0.011(4)
C34 0.080(6) 0.052(5) 0.099(7) 0.009(5) 0.037(6) -0.013(4)
C35 0.055(5) 0.065(6) 0.070(6) 0.000(4) 0.020(4) -0.009(4)
C36 0.041(4) 0.058(5) 0.054(5) 0.006(4) 0.012(4) -0.001(4)
C37 0.043(4) 0.048(4) 0.030(3) 0.005(3) 0.007(3) -0.005(3)
C38 0.041(3) 0.055(5) 0.029(3) 0.000(3) 0.008(3) -0.009(3)
C39 0.0467(15) 0.0564(19) 0.0387(13) -0.010(3) 0.0124(12) -0.005(3)
C40 0.0492(16) 0.062(2) 0.0423(15) -0.010(3) 0.0043(13) -0.010(3)
C41 0.072(2) 0.078(3) 0.057(2) -0.008(4) -0.0150(18) 0.007(5)
C42 0.080(3) 0.107(3) 0.050(2) -0.009(4) -0.0127(19) 0.014(5)
C43 0.075(3) 0.074(3) 0.051(2) -0.012(3) 0.0083(19) -0.007(3)
C44 0.062(2) 0.067(2) 0.0504(17) -0.007(4) 0.0153(15) -0.006(4)
O3 0.077(4) 0.097(5) 0.066(4) -0.007(4) -0.009(4) 0.018(4)
O4 0.0934(18) 0.0454(13) 0.0631(14) -0.001(3) -0.0035(13) -0.006(3)
N5 0.051(4) 0.052(4) 0.045(3) -0.004(3) 0.013(3) -0.005(3)
N6 0.048(4) 0.055(4) 0.052(4) -0.014(3) 0.003(3) 0.004(3)
N7 0.062(4) 0.051(4) 0.051(4) 0.000(3) -0.015(4) 0.005(3)
N8 0.067(4) 0.042(4) 0.056(4) -0.001(3) 0.007(3) -0.007(3)
C45 0.042(4) 0.047(4) 0.042(4) -0.005(3) 0.006(3) 0.000(3)
C46 0.048(4) 0.061(5) 0.039(4) 0.009(3) 0.006(3) -0.002(3)
C47 0.032(3) 0.068(5) 0.063(5) 0.007(4) 0.004(3) -0.004(3)
C48 0.044(4) 0.052(5) 0.038(4) 0.001(3) -0.005(3) 0.002(3)
C49 0.049(4) 0.065(5) 0.034(4) 0.003(3) 0.000(3) 0.002(4)
C50 0.048(4) 0.055(5) 0.034(3) -0.001(3) 0.011(3) -0.003(3)
C51 0.038(4) 0.057(5) 0.043(4) -0.002(3) 0.010(3) -0.001(3)
C52 0.058(5) 0.056(5) 0.053(5) -0.012(4) 0.007(4) -0.002(4)
C53 0.069(5) 0.067(6) 0.086(7) -0.011(5) 0.023(5) 0.000(4)
C54 0.083(3) 0.070(3) 0.077(3) 0.000(4) 0.021(2) 0.011(4)
C55 0.062(2) 0.090(3) 0.060(2) -0.001(4) 0.0075(17) -0.008(5)
C56 0.043(4) 0.074(6) 0.053(5) -0.011(4) 0.008(4) 0.003(4)
C57 0.044(4) 0.064(6) 0.064(5) 0.002(4) 0.012(4) 0.004(4)
C58 0.0478(17) 0.097(3) 0.055(2) 0.007(4) 0.0044(15) -0.007(4)
C59 0.057(2) 0.075(3) 0.081(3) -0.015(4) 0.0202(19) -0.001(4)
C60 0.088(7) 0.056(6) 0.087(7) -0.002(5) 0.032(6) 0.016(5)
C61 0.068(5) 0.063(5) 0.058(5) -0.006(4) 0.009(4) 0.020(4)
C62 0.040(4) 0.060(5) 0.053(4) 0.010(4) 0.010(3) 0.005(4)
C63 0.037(3) 0.051(4) 0.048(4) -0.003(3) 0.005(3) 0.000(3)
C64 0.054(4) 0.050(5) 0.058(5) 0.005(4) 0.022(4) 0.010(4)
C65 0.051(4) 0.056(5) 0.058(5) -0.006(4) 0.020(4) 0.006(4)
C66 0.049(4) 0.042(4) 0.055(4) -0.004(3) 0.009(4) 0.002(3)
C67 0.055(5) 0.045(4) 0.073(6) 0.004(4) 0.022(4) -0.003(4)
C68 0.046(4) 0.060(5) 0.062(5) -0.005(4) 0.015(4) 0.009(4)
C69 0.053(4) 0.051(5) 0.048(4) -0.011(4) 0.015(3) -0.002(4)
C70 0.084(6) 0.049(5) 0.060(5) -0.012(4) 0.019(5) -0.007(5)
C71 0.096(8) 0.085(7) 0.075(7) -0.035(6) 0.018(6) -0.032(6)
C72 0.085(3) 0.081(3) 0.052(2) 0.001(4) 0.0078(18) -0.002(5)
C73 0.076(2) 0.064(2) 0.0535(18) 0.007(4) 0.0083(17) -0.001(4)
C74 0.055(4) 0.048(5) 0.050(4) -0.001(3) 0.013(4) 0.001(4)
C75 0.065(5) 0.048(5) 0.050(4) -0.005(4) 0.017(4) -0.011(4)
C76 0.094(3) 0.0488(19) 0.061(2) 0.001(4) 0.0316(19) 0.002(4)
C77 0.094(3) 0.060(2) 0.064(2) -0.007(4) 0.036(2) -0.010(5)
C78 0.064(2) 0.078(2) 0.0498(17) 0.000(4) 0.0180(15) 0.003(4)
C79 0.068(5) 0.056(5) 0.051(5) -0.006(4) 0.026(4) -0.004(4)
C80 0.048(4) 0.052(5) 0.048(4) -0.015(3) 0.018(3) -0.014(3)
C81 0.042(4) 0.048(4) 0.038(4) -0.004(3) 0.012(3) -0.003(3)
C82 0.041(4) 0.053(5) 0.050(4) -0.008(3) 0.011(3) 0.004(3)
C83 0.0492(16) 0.062(2) 0.0423(15) -0.010(3) 0.0043(13) -0.010(3)
C84 0.0467(15) 0.0564(19) 0.0387(13) -0.010(3) 0.0124(12) -0.005(3)
C85 0.062(2) 0.067(2) 0.0504(17) -0.007(4) 0.0153(15) -0.006(4)
C88 0.072(2) 0.078(3) 0.057(2) -0.008(4) -0.0150(18) 0.007(5)
C86 0.075(3) 0.074(3) 0.051(2) -0.012(3) 0.0083(19) -0.007(3)
F2 0.118(3) 0.130(4) 0.091(3) -0.043(3) -0.005(2) -0.008(3)
C87 0.080(3) 0.107(3) 0.050(2) -0.009(4) -0.0127(19) 0.014(5)
F3 0.118(3) 0.130(4) 0.091(3) -0.043(3) -0.005(2) -0.008(3)

loop_
_atom_type_symbol
_atom_type_description
_atom_type_scat_dispersion_real
_atom_type_scat_dispersion_imag
_atom_type_scat_source
C C 0.0033 0.0016 'International Tables Vol C Tables 4.2.6.8 and 6.1.1.4'
H H 0.0000 0.0000 'International Tables Vol C Tables 4.2.6.8 and 6.1.1.4'
F F 0.0171 0.0103 'International Tables Vol C Tables 4.2.6.8 and 6.1.1.4'
N N 0.0061 0.0033 'International Tables Vol C Tables 4.2.6.8 and 6.1.1.4'
O O 0.0106 0.0060 'International Tables Vol C Tables 4.2.6.8 and 6.1.1.4'

loop_
_geom_angle_atom_site_label_1
_geom_angle_atom_site_label_2
_geom_angle_atom_site_label_3
_geom_angle
C13 O1 C12 116.9(6)
C31 O2 C30 119.7(6)
C38 N1 C39 114.7(6)
C37 N2 C40 117.0(7)
C18 N3 C7 120.2(6)
C18 N3 C4 118.3(6)
C7 N3 C4 120.0(6)
C36 N4 C25 118.7(6)
C36 N4 C22 119.2(6)
C25 N4 C22 121.3(6)
C6 C1 C2 118.3(7)
C6 C1 C37 121.0(8)
C2 C1 C37 120.7(7)
C3 C2 C1 120.2(8)
C3 C2 H2 119.9
C1 C2 H2 119.9
C2 C3 C4 120.1(9)
C2 C3 H3 119.9
C4 C3 H3 120.0
C5 C4 C3 119.8(7)
C5 C4 N3 119.2(7)
C3 C4 N3 121.0(8)
C6 C5 C4 120.0(8)
C6 C5 H5 120.0
C4 C5 H5 120.0
C5 C6 C1 121.6(8)
C5 C6 H6 119.2
C1 C6 H6 119.2
C8 C7 N3 125.5(7)
C8 C7 C12 116.9(7)
N3 C7 C12 117.6(7)
C7 C8 C9 122.5(8)
C7 C8 H8 118.7
C9 C8 H8 118.7
C8 C9 C10 119.2(8)
C8 C9 H9 120.4
C10 C9 H9 120.4
C11 C10 C9 117.3(9)
C11 C10 H10 121.3
C9 C10 H10 121.3
C12 C11 C10 123.1(9)
C12 C11 H11 118.5
C10 C11 H11 118.4
C11 C12 O1 117.5(8)
C11 C12 C7 120.7(8)
O1 C12 C7 121.8(7)
O1 C13 C14 117.6(8)
O1 C13 C18 122.8(7)
C14 C13 C18 119.6(7)
C15 C14 C13 120.9(9)
C15 C14 H14 119.6
C13 C14 H14 119.5
C14 C15 C16 120.1(9)
C14 C15 H15 119.9
C16 C15 H15 120.0
C17 C16 C15 119.8(9)
C17 C16 H16 120.1
C15 C16 H16 120.1
C16 C17 C18 121.4(9)
C16 C17 H17 119.3
C18 C17 H17 119.3
C17 C18 C13 118.1(8)
C17 C18 N3 123.8(7)
C13 C18 N3 118.0(7)
C20 C19 C24 117.9(6)
C20 C19 C38 121.2(7)
C24 C19 C38 120.9(6)
C21 C20 C19 121.2(8)
C21 C20 H20 119.4
C19 C20 H20 119.4
C20 C21 C22 120.5(7)
C20 C21 H21 119.7
C22 C21 H21 119.7
C23 C22 C21 119.2(7)
C23 C22 N4 119.4(7)
C21 C22 N4 121.4(7)
C22 C23 C24 120.0(8)
C22 C23 H23 120.0
C24 C23 H23 120.0
C23 C24 C19 121.2(7)
C23 C24 H24 119.4
C19 C24 H24 119.4
C26 C25 N4 122.3(7)
C26 C25 C30 118.4(7)
N4 C25 C30 119.2(7)
C25 C26 C27 121.0(9)
C25 C26 H26 119.5
C27 C26 H26 119.5
C26 C27 C28 117.4(10)
C26 C27 H27 121.3
C28 C27 H27 121.3
C29 C28 C27 120.8(9)
C29 C28 H28 119.6
C27 C28 H28 119.6
C30 C29 C28 119.0(8)
C30 C29 H29 120.5
C28 C29 H29 120.5
C29 C30 O2 115.6(7)
C29 C30 C25 123.3(8)
O2 C30 C25 121.0(7)
C32 C31 O2 117.3(8)
C32 C31 C36 121.7(9)
O2 C31 C36 121.0(8)
C33 C32 C31 121.4(9)
C33 C32 H32 119.3
C31 C32 H32 119.3
C32 C33 C34 120.9(10)
C32 C33 H33 119.6
C34 C33 H33 119.6
C35 C34 C33 117.8(9)
C35 C34 H34 121.1
C33 C34 H34 121.1
C34 C35 C36 120.2(9)
C34 C35 H35 119.8
C36 C35 H35 119.9
C35 C36 N4 122.3(7)
C35 C36 C31 117.6(8)
N4 C36 C31 120.1(8)
N2 C37 C38 121.5(7)
N2 C37 C1 117.5(7)
C38 C37 C1 121.0(6)
N1 C38 C37 121.8(6)
N1 C38 C19 115.0(6)
C37 C38 C19 123.2(6)
C40 C39 N1 123.6(7)
C40 C39 C44 119.5(7)
N1 C39 C44 116.7(7)
C39 C40 N2 121.2(7)
C39 C40 C41 121.4(7)
N2 C40 C41 117.4(8)
C42 C41 C40 119.0(9)
C42 C41 H41 120.5
C40 C41 H41 120.5
C43 C42 C41 120.0(9)
C43 C42 H42 120.0
C41 C42 H42 120.0
C42 C43 F1 122.3(8)
C42 C43 C44 124.9(9)
F1 C43 C44 112.7(8)
C39 C44 C43 114.8(8)
C39 C44 H44 122.6
C43 C44 H44 122.6
C57 O3 C56 117.0(7)
C75 O4 C74 117.7(7)
C81 N5 C84 120.3(7)
C82 N6 C83 118.5(7)
C51 N7 C62 119.4(6)
C51 N7 C48 119.8(6)
C62 N7 C48 120.7(7)
C80 N8 C66 122.4(6)
C80 N8 C69 116.2(7)
C66 N8 C69 119.9(6)
C46 C45 C50 119.0(7)
C46 C45 C81 119.7(7)
C50 C45 C81 121.4(7)
C45 C46 C47 120.4(7)
C45 C46 H46 119.8
C47 C46 H46 119.8
C48 C47 C46 119.6(7)
C48 C47 H47 120.2
C46 C47 H47 120.2
C49 C48 C47 121.4(6)
C49 C48 N7 118.3(7)
C47 C48 N7 120.3(8)
C48 C49 C50 118.4(7)
C48 C49 H49 120.8
C50 C49 H49 120.8
C45 C50 C49 121.2(8)
C45 C50 H50 119.4
C49 C50 H50 119.5
C56 C51 C52 118.5(8)
C56 C51 N7 118.8(7)
C52 C51 N7 122.8(7)
C51 C52 C53 122.1(8)
C51 C52 H52 118.9
C53 C52 H52 119.0
C54 C53 C52 120.8(10)
C54 C53 H53 119.6
C52 C53 H53 119.6
C53 C54 C55 119.2(10)
C53 C54 H54 120.4
C55 C54 H54 120.4
C56 C55 C54 119.3(9)
C56 C55 H55 120.4
C54 C55 H55 120.3
C51 C56 O3 123.3(8)
C51 C56 C55 119.7(8)
O3 C56 C55 117.0(8)
O3 C57 C62 122.0(8)
O3 C57 C58 118.9(8)
C62 C57 C58 119.0(8)
C59 C58 C57 121.6(8)
C59 C58 H58 119.2
C57 C58 H58 119.2
C60 C59 C58 118.5(10)
C60 C59 H59 120.7
C58 C59 H59 120.8
C59 C60 C61 123.3(10)
C59 C60 H60 118.3
C61 C60 H60 118.4
C62 C61 C60 120.1(9)
C62 C61 H61 119.9
C60 C61 H61 119.9
C61 C62 C57 117.3(8)
C61 C62 N7 123.5(8)
C57 C62 N7 119.2(8)
C68 C63 C64 118.6(7)
C68 C63 C82 121.2(7)
C64 C63 C82 120.3(8)
C65 C64 C63 119.6(8)
C65 C64 H64 120.2
C63 C64 H64 120.2
C66 C65 C64 120.3(8)
C66 C65 H65 119.9
C64 C65 H65 119.9
C65 C66 C67 120.2(7)
C65 C66 N8 118.8(8)
C67 C66 N8 120.9(8)
C68 C67 C66 119.4(9)
C68 C67 H67 120.3
C66 C67 H67 120.3
C67 C68 C63 121.8(8)
C67 C68 H68 119.1
C63 C68 H68 119.1
C74 C69 C70 117.4(8)
C74 C69 N8 120.8(7)
C70 C69 N8 121.8(8)
C69 C70 C71 119.1(9)
C69 C70 H70 120.4
C71 C70 H70 120.4
C72 C71 C70 121.0(9)
C72 C71 H71 119.5
C70 C71 H71 119.5
C71 C72 C73 119.2(9)
C71 C72 H72 120.4
C73 C72 H72 120.4
C74 C73 C72 119.6(9)
C74 C73 H73 120.2
C72 C73 H73 120.2
C73 C74 C69 123.6(8)
C73 C74 O4 116.2(7)
C69 C74 O4 120.2(7)
O4 C75 C80 121.4(7)
O4 C75 C76 115.3(8)
C80 C75 C76 123.1(7)
C75 C76 C77 116.1(8)
C75 C76 H76 121.9
C77 C76 H76 122.0
C78 C77 C76 122.0(9)
C78 C77 H77 119.0
C76 C77 H77 119.0
C77 C78 C79 120.8(9)
C77 C78 H78 119.6
C79 C78 H78 119.5
C78 C79 C80 119.7(8)
C78 C79 H79 120.2
C80 C79 H79 120.1
C75 C80 C79 117.9(7)
C75 C80 N8 120.8(7)
C79 C80 N8 121.3(7)
N5 C81 C82 121.2(7)
N5 C81 C45 117.0(6)
C82 C81 C45 121.8(7)
N6 C82 C81 120.6(7)
N6 C82 C63 117.5(7)
C81 C82 C63 121.8(6)
N6 C83 C88 120.5(8)
N6 C83 C84 121.2(7)
C88 C83 C84 118.0(8)
N5 C84 C85 121.0(7)
N5 C84 C83 117.7(7)
C85 C84 C83 121.2(7)
C86 C85 C84 119.8(8)
C86 C85 H85 120.1
C84 C85 H85 120.1
C87 C88 C83 116.9(9)
C87 C88 H88 121.6
C83 C88 H88 121.5
C85 C86 F3 118.8(10)
C85 C86 C87 120.4(9)
F3 C86 C87 120.7(10)
C85 C86 H86 119.8
C87 C86 H86 119.8
F2 C87 C88 114.6(11)
F2 C87 C86 121.7(10)
C88 C87 C86 123.6(8)
C88 C87 H87 118.2
C86 C87 H87 118.2

loop_
_geom_bond_atom_site_label_1
_geom_bond_atom_site_label_2
_geom_bond_distance
F1 C43 1.380(11)
O1 C13 1.358(10)
O1 C12 1.402(9)
O2 C31 1.365(11)
O2 C30 1.373(11)
N1 C38 1.330(9)
N1 C39 1.415(8)
N2 C37 1.316(8)
N2 C40 1.400(10)
N3 C18 1.398(9)
N3 C7 1.400(10)
N3 C4 1.448(10)
N4 C36 1.403(10)
N4 C25 1.403(9)
N4 C22 1.424(8)
C1 C6 1.388(11)
C1 C2 1.393(12)
C1 C37 1.494(10)
C2 C3 1.378(12)
C2 H2 0.9300
C3 C4 1.389(12)
C3 H3 0.9300
C4 C5 1.374(13)
C5 C6 1.362(11)
C5 H5 0.9300
C6 H6 0.9300
C7 C8 1.372(10)
C7 C12 1.406(11)
C8 C9 1.391(12)
C8 H8 0.9300
C9 C10 1.413(13)
C9 H9 0.9300
C10 C11 1.364(13)
C10 H10 0.9300
C11 C12 1.355(12)
C11 H11 0.9300
C13 C14 1.376(12)
C13 C18 1.398(11)
C14 C15 1.352(14)
C14 H14 0.9300
C15 C16 1.372(14)
C15 H15 0.9300
C16 C17 1.360(12)
C16 H16 0.9300
C17 C18 1.376(12)
C17 H17 0.9300
C19 C20 1.381(11)
C19 C24 1.392(11)
C19 C38 1.492(9)
C20 C21 1.375(10)
C20 H20 0.9300
C21 C22 1.388(11)
C21 H21 0.9300
C22 C23 1.374(12)
C23 C24 1.387(10)
C23 H23 0.9300
C24 H24 0.9300
C25 C26 1.374(13)
C25 C30 1.418(9)
C26 C27 1.376(13)
C26 H26 0.9300
C27 C28 1.475(14)
C27 H27 0.9300
C28 C29 1.355(14)
C28 H28 0.9300
C29 C30 1.331(12)
C29 H29 0.9300
C31 C32 1.324(13)
C31 C36 1.408(11)
C32 C33 1.291(13)
C32 H32 0.9300
C33 C34 1.439(14)
C33 H33 0.9300
C34 C35 1.368(13)
C34 H34 0.9300
C35 C36 1.382(12)
C35 H35 0.9300
C37 C38 1.419(11)
C39 C40 1.302(11)
C39 C44 1.420(11)
C40 C41 1.437(11)
C41 C42 1.337(14)
C41 H41 0.9300
C42 C43 1.258(14)
C42 H42 0.9300
C43 C44 1.438(11)
C44 H44 0.9300
O3 C57 1.380(12)
O3 C56 1.385(11)
O4 C75 1.373(9)
O4 C74 1.413(10)
N5 C81 1.319(10)
N5 C84 1.326(9)
N6 C82 1.314(9)
N6 C83 1.340(11)
N7 C51 1.389(10)
N7 C62 1.406(10)
N7 C48 1.451(9)
N8 C80 1.410(10)
N8 C66 1.427(10)
N8 C69 1.427(10)
C45 C46 1.378(11)
C45 C50 1.394(11)
C45 C81 1.483(9)
C46 C47 1.395(9)
C46 H46 0.9300
C47 C48 1.377(13)
C47 H47 0.9300
C48 C49 1.378(12)
C49 C50 1.396(9)
C49 H49 0.9300
C50 H50 0.9300
C51 C56 1.377(10)
C51 C52 1.384(11)
C52 C53 1.395(13)
C52 H52 0.9300
C53 C54 1.302(13)
C53 H53 0.9300
C54 C55 1.456(13)
C54 H54 0.9300
C55 C56 1.404(14)
C55 H55 0.9300
C57 C62 1.389(11)
C57 C58 1.411(13)
C58 C59 1.368(14)
C58 H58 0.9300
C59 C60 1.272(14)
C59 H59 0.9300
C60 C61 1.414(13)
C60 H60 0.9300
C61 C62 1.372(13)
C61 H61 0.9300
C63 C68 1.382(12)
C63 C64 1.404(11)
C63 C82 1.476(11)
C64 C65 1.400(12)
C64 H64 0.9300
C65 C66 1.369(13)
C65 H65 0.9300
C66 C67 1.396(12)
C67 C68 1.368(11)
C67 H67 0.9300
C68 H68 0.9300
C69 C74 1.371(12)
C69 C70 1.399(12)
C70 C71 1.419(14)
C70 H70 0.9300
C71 C72 1.373(16)
C71 H71 0.9300
C72 C73 1.375(14)
C72 H72 0.9300
C73 C74 1.372(12)
C73 H73 0.9300
C75 C80 1.376(12)
C75 C76 1.388(12)
C76 C77 1.419(13)
C76 H76 0.9300
C77 C78 1.320(13)
C77 H77 0.9300
C78 C79 1.398(12)
C78 H78 0.9300
C79 C80 1.398(11)
C79 H79 0.9300
C81 C82 1.460(11)
C83 C88 1.413(11)
C83 C84 1.500(10)
C84 C85 1.403(12)
C85 C86 1.315(11)
C85 H85 0.9300
C88 C87 1.394(15)
C88 H88 0.9300
C86 F3 1.40(2)
C86 C87 1.454(15)
C86 H86 0.9300
F2 C87 1.361(13)
C87 H87 0.9300

loop_
_geom_torsion_atom_site_label_1
_geom_torsion_atom_site_label_2
_geom_torsion_atom_site_label_3
_geom_torsion_atom_site_label_4
_geom_torsion
C6 C1 C2 C3 -2.7(11)
C37 C1 C2 C3 177.5(7)
C1 C2 C3 C4 2.3(12)
C2 C3 C4 C5 0.2(12)
C2 C3 C4 N3 -176.9(7)
C18 N3 C4 C5 -77.1(10)
C7 N3 C4 C5 117.1(9)
C18 N3 C4 C3 100.1(9)
C7 N3 C4 C3 -65.8(11)
C3 C4 C5 C6 -2.4(12)
N3 C4 C5 C6 174.8(7)
C4 C5 C6 C1 1.9(12)
C2 C1 C6 C5 0.6(11)
C37 C1 C6 C5 -179.6(7)
C18 N3 C7 C8 -169.2(8)
C4 N3 C7 C8 -3.7(13)
C18 N3 C7 C12 13.2(12)
C4 N3 C7 C12 178.7(8)
N3 C7 C8 C9 179.7(9)
C12 C7 C8 C9 -2.7(13)
C7 C8 C9 C10 3.4(14)
C8 C9 C10 C11 -4.8(15)
C9 C10 C11 C12 6.2(15)
C10 C11 C12 O1 176.1(9)
C10 C11 C12 C7 -5.8(15)
C13 O1 C12 C11 165.2(9)
C13 O1 C12 C7 -13.0(13)
C8 C7 C12 C11 3.8(13)
N3 C7 C12 C11 -178.4(9)
C8 C7 C12 O1 -178.2(8)
N3 C7 C12 O1 -0.4(12)
C12 O1 C13 C14 -166.9(8)
C12 O1 C13 C18 14.1(14)
O1 C13 C14 C15 -178.0(10)
C18 C13 C14 C15 1.0(16)
C13 C14 C15 C16 -0.1(18)
C14 C15 C16 C17 -2.9(18)
C15 C16 C17 C18 5.2(17)
C16 C17 C18 C13 -4.2(15)
C16 C17 C18 N3 177.8(9)
O1 C13 C18 C17 -179.9(10)
C14 C13 C18 C17 1.1(14)
O1 C13 C18 N3 -1.8(14)
C14 C13 C18 N3 179.2(8)
C7 N3 C18 C17 165.7(9)
C4 N3 C18 C17 -0.1(14)
C7 N3 C18 C13 -12.3(12)
C4 N3 C18 C13 -178.2(8)
C24 C19 C20 C21 0.1(12)
C38 C19 C20 C21 177.9(8)
C19 C20 C21 C22 -0.1(13)
C20 C21 C22 C23 1.2(12)
C20 C21 C22 N4 -178.5(7)
C36 N4 C22 C23 -78.4(11)
C25 N4 C22 C23 111.3(9)
C36 N4 C22 C21 101.2(9)
C25 N4 C22 C21 -69.0(11)
C21 C22 C23 C24 -2.3(12)
N4 C22 C23 C24 177.4(7)
C22 C23 C24 C19 2.3(13)
C20 C19 C24 C23 -1.2(12)
C38 C19 C24 C23 -179.1(7)
C36 N4 C25 C26 178.4(9)
C22 N4 C25 C26 -11.3(14)
C36 N4 C25 C30 2.0(13)
C22 N4 C25 C30 172.2(8)
N4 C25 C26 C27 -175.3(9)
C30 C25 C26 C27 1.1(15)
C25 C26 C27 C28 -2.2(15)
C26 C27 C28 C29 0.4(15)
C27 C28 C29 C30 2.6(16)
C28 C29 C30 O2 -180.0(10)
C28 C29 C30 C25 -3.9(16)
C31 O2 C30 C29 -177.2(9)
C31 O2 C30 C25 6.6(15)
C26 C25 C30 C29 2.1(15)
N4 C25 C30 C29 178.6(9)
C26 C25 C30 O2 177.9(9)
N4 C25 C30 O2 -5.5(14)
C30 O2 C31 C32 174.9(10)
C30 O2 C31 C36 -4.2(15)
O2 C31 C32 C33 179.1(10)
C36 C31 C32 C33 -1.8(18)
C31 C32 C33 C34 5.8(18)
C32 C33 C34 C35 -8.1(17)
C33 C34 C35 C36 6.3(16)
C34 C35 C36 N4 175.8(10)
C34 C35 C36 C31 -2.6(15)
C25 N4 C36 C35 -178.0(8)
C22 N4 C36 C35 11.5(14)
C25 N4 C36 C31 0.4(13)
C22 N4 C36 C31 -170.1(8)
C32 C31 C36 C35 0.1(15)
O2 C31 C36 C35 179.1(9)
C32 C31 C36 N4 -178.3(10)
O2 C31 C36 N4 0.7(14)
C40 N2 C37 C38 -5.3(12)
C40 N2 C37 C1 173.7(7)
C6 C1 C37 N2 -126.8(8)
C2 C1 C37 N2 53.0(10)
C6 C1 C37 C38 52.3(10)
C2 C1 C37 C38 -127.9(8)
C39 N1 C38 C37 -2.1(11)
C39 N1 C38 C19 177.7(6)
N2 C37 C38 N1 4.9(12)
C1 C37 C38 N1 -174.1(7)
N2 C37 C38 C19 -174.8(7)
C1 C37 C38 C19 6.2(11)
C20 C19 C38 N1 -130.0(8)
C24 C19 C38 N1 47.7(10)
C20 C19 C38 C37 49.7(10)
C24 C19 C38 C37 -132.5(8)
C38 N1 C39 C40 0.2(11)
C38 N1 C39 C44 176.6(7)
N1 C39 C40 N2 -0.9(13)
C44 C39 C40 N2 -177.2(9)
N1 C39 C40 C41 -178.5(9)
C44 C39 C40 C41 5.1(14)
C37 N2 C40 C39 3.4(13)
C37 N2 C40 C41 -178.8(8)
C39 C40 C41 C42 -4.9(17)
N2 C40 C41 C42 177.3(11)
C40 C41 C42 C43 0(2)
C41 C42 C43 F1 -178.8(12)
C41 C42 C43 C44 5(2)
C40 C39 C44 C43 -1.0(13)
N1 C39 C44 C43 -177.5(8)
C42 C43 C44 C39 -4.1(16)
F1 C43 C44 C39 178.9(8)
C50 C45 C46 C47 -0.3(13)
C81 C45 C46 C47 -179.3(7)
C45 C46 C47 C48 1.7(13)
C46 C47 C48 C49 -0.8(14)
C46 C47 C48 N7 175.8(8)
C51 N7 C48 C49 104.2(10)
C62 N7 C48 C49 -73.6(11)
C51 N7 C48 C47 -72.5(12)
C62 N7 C48 C47 109.7(10)
C47 C48 C49 C50 -1.4(13)
N7 C48 C49 C50 -178.1(7)
C46 C45 C50 C49 -2.0(12)
C81 C45 C50 C49 177.0(7)
C48 C49 C50 C45 2.8(12)
C62 N7 C51 C56 4.9(13)
C48 N7 C51 C56 -172.9(8)
C62 N7 C51 C52 -175.4(9)
C48 N7 C51 C52 6.8(14)
C56 C51 C52 C53 3.0(15)
N7 C51 C52 C53 -176.7(10)
C51 C52 C53 C54 -6.3(18)
C52 C53 C54 C55 8.1(17)
C53 C54 C55 C56 -7.1(17)
C52 C51 C56 O3 179.0(9)
N7 C51 C56 O3 -1.3(14)
C52 C51 C56 C55 -2.1(14)
N7 C51 C56 C55 177.6(9)
C57 O3 C56 C51 -1.8(14)
C57 O3 C56 C55 179.2(10)
C54 C55 C56 C51 4.0(16)
C54 C55 C56 O3 -177.0(9)
C56 O3 C57 C62 1.3(14)
C56 O3 C57 C58 -174.6(9)
O3 C57 C58 C59 -179.5(10)
C62 C57 C58 C59 4.5(15)
C57 C58 C59 C60 -4.6(16)
C58 C59 C60 C61 1.2(17)
C59 C60 C61 C62 2.3(18)
C60 C61 C62 C57 -2.3(16)
C60 C61 C62 N7 178.6(9)
O3 C57 C62 C61 -176.8(10)
C58 C57 C62 C61 -0.9(14)
O3 C57 C62 N7 2.3(14)
C58 C57 C62 N7 178.2(9)
C51 N7 C62 C61 173.6(10)
C48 N7 C62 C61 -8.6(15)
C51 N7 C62 C57 -5.4(14)
C48 N7 C62 C57 172.4(9)
C68 C63 C64 C65 2.9(12)
C82 C63 C64 C65 -178.4(7)
C63 C64 C65 C66 0.2(12)
C64 C65 C66 C67 -2.0(12)
C64 C65 C66 N8 175.5(7)
C80 N8 C66 C65 115.8(10)
C69 N8 C66 C65 -78.4(11)
C80 N8 C66 C67 -66.7(12)
C69 N8 C66 C67 99.0(10)
C65 C66 C67 C68 0.7(13)
N8 C66 C67 C68 -176.7(8)
C66 C67 C68 C63 2.5(13)
C64 C63 C68 C67 -4.2(12)
C82 C63 C68 C67 177.0(8)
C80 N8 C69 C74 -12.7(13)
C66 N8 C69 C74 -179.3(8)
C80 N8 C69 C70 169.0(9)
C66 N8 C69 C70 2.4(14)
C74 C69 C70 C71 3.1(15)
N8 C69 C70 C71 -178.6(10)
C69 C70 C71 C72 -3.7(19)
C70 C71 C72 C73 3.1(19)
C71 C72 C73 C74 -2.0(18)
C72 C73 C74 C69 1.6(17)
C72 C73 C74 O4 -179.5(10)
C70 C69 C74 C73 -2.2(15)
N8 C69 C74 C73 179.5(9)
C70 C69 C74 O4 179.0(9)
N8 C69 C74 O4 0.7(14)
C75 O4 C74 C73 -164.9(8)
C75 O4 C74 C69 14.0(13)
C74 O4 C75 C80 -16.4(13)
C74 O4 C75 C76 169.0(9)
O4 C75 C76 C77 179.0(9)
C80 C75 C76 C77 4.5(14)
C75 C76 C77 C78 -6.3(15)
C76 C77 C78 C79 5.8(16)
C77 C78 C79 C80 -3.2(14)
O4 C75 C80 C79 -176.4(8)
C76 C75 C80 C79 -2.3(14)
O4 C75 C80 N8 4.1(14)
C76 C75 C80 N8 178.2(9)
C78 C79 C80 C75 1.4(13)
C78 C79 C80 N8 -179.1(9)
C66 N8 C80 C75 176.7(9)
C69 N8 C80 C75 10.5(13)
C66 N8 C80 C79 -2.8(13)
C69 N8 C80 C79 -169.0(8)
C84 N5 C81 C82 -0.8(12)
C84 N5 C81 C45 177.6(7)
C46 C45 C81 N5 46.9(11)
C50 C45 C81 N5 -132.1(8)
C46 C45 C81 C82 -134.7(9)
C50 C45 C81 C82 46.3(11)
C83 N6 C82 C81 -2.3(12)
C83 N6 C82 C63 175.7(8)
N5 C81 C82 N6 5.1(12)
C45 C81 C82 N6 -173.2(8)
N5 C81 C82 C63 -172.8(8)
C45 C81 C82 C63 9.0(12)
C68 C63 C82 N6 52.6(11)
C64 C63 C82 N6 -126.1(9)
C68 C63 C82 C81 -129.5(8)
C64 C63 C82 C81 51.8(11)
C82 N6 C83 C88 -177.3(9)
C82 N6 C83 C84 -4.1(13)
C81 N5 C84 C85 178.6(8)
C81 N5 C84 C83 -5.4(11)
N6 C83 C84 N5 8.2(12)
C88 C83 C84 N5 -178.4(9)
N6 C83 C84 C85 -175.7(9)
C88 C83 C84 C85 -2.4(13)
N5 C84 C85 C86 178.5(9)
C83 C84 C85 C86 2.6(14)
N6 C83 C88 C87 173.6(10)
C84 C83 C88 C87 0.1(15)
C84 C85 C86 F3 176.6(12)
C84 C85 C86 C87 -0.7(15)
C83 C88 C87 F2 -178.8(10)
C83 C88 C87 C86 1.8(18)
C85 C86 C87 F2 179.1(12)
C85 C86 C87 C88 -1.6(18)
F3 C86 C87 C88 -178.9(15)
